data_6000190
loop_
_publ_author_name
'de Paz, J. R.'
'Velasco, J. H.'
'Fernandez-Diaz, M. T.'
'Porcher, P.'
'Martinez, J. L.'
'Puche, R. S.'

_publ_section_title
;
 Structural and magnetic characterization of NdCaCrO4 oxide
;
_journal_name_full 'Journal of Solid State Chemistry'
_journal_page_first 361
_journal_page_last 369
_journal_paper_doi 10.1006/jssc.1999.8461
_journal_volume 148
_journal_year 1999
_chemical_formula_sum 'Ca Cr Nd O4'
_space_group_name_H-M_alt 'B m a b'
_cell_angle_alpha 90.000
_cell_angle_beta 90.000
_cell_angle_gamma 90.000
_cell_length_a 5.3739
_cell_length_b 5.5411
_cell_length_c 11.9536
_cell_volume 355.95
_cod_database_code 6000190

loop_
_atom_site_label
_atom_site_fract_x
_atom_site_fract_y
_atom_site_fract_z
? ? ? ?
